data_4106158
loop_
_publ_author_name
'Balz Dudle'
'Kunjanpillai Rajesh'
'Olivier Blacque'
'Heinz Berke'

_publ_contact_author 'Dr. Blacque, Olivier'
_publ_contact_author_email oblacque@aci.uzh.ch
_publ_contact_author_fax '+41 44 63 54 681'
_publ_contact_author_phone '+41 44 63 54 651'
_publ_section_title
;
 Rhenium in Homogeneous Catalysis: [ReBrH(NO)(labile
 ligand)(large-bite-angle diphosphine)] Complexes as Highly Active
 Catalysts in Olefin Hydrogenations
;
_journal_name_full 'Journal of the American Chemical Society'
_journal_page_first 8168
_journal_page_last 8178
_journal_paper_doi 10.1021/ja107245k
_journal_volume 133
_journal_year 2011
_chemical_formula_moiety ' 4 (C76 H64 Br2 D2 N2 O4 P4 Re2 Si2), C6 H6, 8(C H2 Cl2)'
_chemical_formula_sum 'C318 H278 Br8 Cl16 D8 N8 O16 P16 Re8 Si8'
_chemical_formula_weight 7891.89
_chemical_name_systematic
;
Bis[(\m~2~-deuterido)-bromo-(9,9-dimethyl-4,5-bis(diphenylphosphino)-9-\
silaxanthene-P,P')-nitrosyl-rhenium(I)] benzene dichloromethane solvate
;
_space_group_IT_number 15
_symmetry_cell_setting monoclinic
_symmetry_space_group_name_Hall '-C 2yc'
_symmetry_space_group_name_H-M 'C 1 2/c 1'
_atom_sites_solution_hydrogens geom
_atom_sites_solution_primary direct
_atom_sites_solution_secondary difmap
_audit_creation_method SHELXL-97
_cell_angle_alpha 90.00
_cell_angle_beta 123.840(4)
_cell_angle_gamma 90.00
_cell_formula_units_Z 2
_cell_length_a 50.5101(15)
_cell_length_b 13.0198(2)
_cell_length_c 30.8241(10)
_cell_measurement_reflns_used 23268
_cell_measurement_temperature 183(2)
_cell_measurement_theta_max 29.41
_cell_measurement_theta_min 2.46
_cell_volume 16836.9(11)
_computing_cell_refinement
;
CrysAlisPro, Oxford Diffraction Ltd.,
Version 1.171.33.55 (release 05-01-2010 CrysAlis171 .NET)
(compiled Jan  5 2010,16:28:46)
;
_computing_data_collection
;
CrysAlisPro, Oxford Diffraction Ltd.,
Version 1.171.33.55 (release 05-01-2010 CrysAlis171 .NET)
(compiled Jan  5 2010,16:28:46)
;
_computing_data_reduction
;
CrysAlisPro, Oxford Diffraction Ltd.,
Version 1.171.33.55 (release 05-01-2010 CrysAlis171 .NET)
(compiled Jan  5 2010,16:28:46)
;
_computing_molecular_graphics
; ORTEP-3 for Windows, Version 2.01.
  Farrugia, L. J. (1997). J. Appl. Cryst. 30, 565.
;
_computing_publication_material
; WinGX -- An integrated system of Windows programs for the solution,
 refinment and analysis of single crystal X-ray diffraction data,
 Version 1.80.00.
 Farrugia, L. J. (1999). J. Appl. Cryst. 32, 837-838.
 SHELXL97. Program for crystal structure refinement.
 Sheldrick, G.M. (2008). Acta Cryst. A64, 112-122.
 PLATON for Windows, Version 1.12.
 Spek, A. L. (2003). J. Appl. Cryst. 36, 7-13. 
;
_computing_structure_refinement
; SHELXL97. Program for crystal structure refinement.
  Sheldrick, G.M. (2008). Acta Cryst. A64, 112-122.
;
_computing_structure_solution
; SHELXS97. Program for Crystal Structure solution.
  Sheldrick, G.M. (2008). Acta Cryst. A64, 112-122.  
;
_diffrn_ambient_temperature 183(2)
_diffrn_detector_area_resol_mean 10.4498
_diffrn_measured_fraction_theta_full 0.999
_diffrn_measured_fraction_theta_max 0.999
_diffrn_measurement_device_type
; Goniometer Xcalibur, detector: Ruby
Oxford Diffraction (2007). Oxford Diffraction Ltd.,
Xcalibur CCD system
;
_diffrn_measurement_method 'omega scans'
_diffrn_radiation_monochromator graphite
_diffrn_radiation_source 'Enhance (Mo) X-ray Source'
_diffrn_radiation_type MoK\a
_diffrn_radiation_wavelength 0.71073
_diffrn_reflns_av_R_equivalents 0.0584
_diffrn_reflns_av_sigmaI/netI 0.0982
_diffrn_reflns_limit_h_max 62
_diffrn_reflns_limit_h_min -63
_diffrn_reflns_limit_k_max 16
_diffrn_reflns_limit_k_min -16
_diffrn_reflns_limit_l_max 38
_diffrn_reflns_limit_l_min -37
_diffrn_reflns_number 69440
_diffrn_reflns_theta_full 26.37
_diffrn_reflns_theta_max 26.37
_diffrn_reflns_theta_min 2.46
_diffrn_standards_number 0
_exptl_absorpt_coefficient_mu 4.101
_exptl_absorpt_correction_T_max 0.906
_exptl_absorpt_correction_T_min 0.329
_exptl_absorpt_correction_type analytical
_exptl_absorpt_process_details
;
CrysAlisPro, Oxford Diffraction Ltd.,
Version 1.171.33.55 (release 05-01-2010 CrysAlis171 .NET)
(compiled Jan  5 2010,16:28:46)
Analytical numeric absorption correction using a multifaceted crystal
model based on expressions derived by R.C. Clark & J.S. Reid.
(Clark, R. C. & Reid, J. S. (1995). Acta Cryst. A51, 887-897)
;
_exptl_crystal_colour red
_exptl_crystal_density_diffrn 1.557
_exptl_crystal_description plate
_exptl_crystal_F_000 7764
_exptl_crystal_size_max 0.36
_exptl_crystal_size_mid 0.10
_exptl_crystal_size_min 0.02
_refine_diff_density_max 2.120
_refine_diff_density_min -2.113
_refine_diff_density_rms 0.160
_refine_ls_extinction_method none
_refine_ls_goodness_of_fit_ref 0.941
_refine_ls_hydrogen_treatment constr
_refine_ls_matrix_type full
_refine_ls_number_parameters 913
_refine_ls_number_reflns 17216
_refine_ls_number_restraints 9
_refine_ls_restrained_S_all 0.941
_refine_ls_R_factor_all 0.0880
_refine_ls_R_factor_gt 0.0487
_refine_ls_shift/su_max 0.001
_refine_ls_shift/su_mean 0.000
_refine_ls_structure_factor_coef Fsqd
_refine_ls_weighting_details 'w=1/[\s^2^(Fo^2^)+(0.0887P)^2^] where P=(Fo^2^+2Fc^2^)/3'
_refine_ls_weighting_scheme calc
_refine_ls_wR_factor_gt 0.1431
_refine_ls_wR_factor_ref 0.1517
_reflns_number_gt 10330
_reflns_number_total 17216
_reflns_threshold_expression >2sigma(I)
_cod_data_source_file ja107245k_si_002_1.cif
_cod_data_source_block 9e
_cod_original_sg_symbol_H-M 'C 2/c'
_cod_database_code 4106158

loop_
_symmetry_equiv_pos_as_xyz
'x, y, z'
'-x, y, -z+1/2'
'x+1/2, y+1/2, z'
'-x+1/2, y+1/2, -z+1/2'
'-x, -y, -z'
'x, -y, z-1/2'
'-x+1/2, -y+1/2, -z'
'x+1/2, -y+1/2, z-1/2'

loop_
_atom_site_label
_atom_site_type_symbol
_atom_site_fract_x
_atom_site_fract_y
_atom_site_fract_z
_atom_site_U_iso_or_equiv
_atom_site_adp_type
_atom_site_occupancy
_atom_site_symmetry_multiplicity
_atom_site_calc_flag
_atom_site_refinement_flags
_atom_site_disorder_assembly
_atom_site_disorder_group
C1 C 0.06715(18) 0.1038(6) 0.0187(3) 0.0327(19) Uani 1 1 d . . .
C2 C 0.0857(2) 0.1416(7) 0.0018(3) 0.042(2) Uani 1 1 d . . .
H2 H 0.1033 0.1828 0.0239 0.050 Uiso 1 1 calc R . .
C3 C 0.0784(2) 0.1185(7) -0.0471(4) 0.051(3) Uani 1 1 d . . .
H3 H 0.0914 0.1424 -0.0575 0.061 Uiso 1 1 calc R . .
C4 C 0.0517(2) 0.0595(7) -0.0815(4) 0.050(2) Uani 1 1 d . . .
H4 H 0.0464 0.0463 -0.1151 0.060 Uiso 1 1 calc R . .
C5 C 0.0332(2) 0.0213(7) -0.0656(4) 0.047(2) Uani 1 1 d . . .
H5 H 0.0154 -0.0181 -0.0884 0.056 Uiso 1 1 calc R . .
C6 C 0.0410(2) 0.0410(7) -0.0159(3) 0.040(2) Uani 1 1 d . . .
H6 H 0.0288 0.0122 -0.0050 0.048 Uiso 1 1 calc R . .
C7 C 0.07772(18) -0.0038(6) 0.1052(3) 0.033(2) Uani 1 1 d . . .
C8 C 0.1020(2) -0.0687(6) 0.1139(3) 0.041(2) Uani 1 1 d . . .
H8 H 0.1192 -0.0424 0.1142 0.049 Uiso 1 1 calc R . .
C9 C 0.1006(2) -0.1728(7) 0.1221(4) 0.045(2) Uani 1 1 d . . .
H9 H 0.1162 -0.2165 0.1257 0.054 Uiso 1 1 calc R . .
C10 C 0.0766(2) -0.2120(7) 0.1249(4) 0.049(2) Uani 1 1 d . . .
H10 H 0.0765 -0.2814 0.1320 0.059 Uiso 1 1 calc R . .
C11 C 0.0529(2) -0.1495(7) 0.1175(4) 0.047(2) Uani 1 1 d . . .
H11 H 0.0363 -0.1763 0.1187 0.056 Uiso 1 1 calc R . .
C12 C 0.0537(2) -0.0458(7) 0.1082(4) 0.045(2) Uani 1 1 d . . .
H12 H 0.0375 -0.0033 0.1039 0.054 Uiso 1 1 calc R . .
C13 C 0.04072(17) 0.1779(6) 0.0755(3) 0.0281(18) Uani 1 1 d . . .
C14 C 0.01253(18) 0.1995(6) 0.0278(3) 0.036(2) Uani 1 1 d . . .
H14 H 0.0116 0.1913 -0.0030 0.043 Uiso 1 1 calc R . .
C15 C -0.0140(2) 0.2328(7) 0.0260(4) 0.045(2) Uani 1 1 d . . .
H15 H -0.0324 0.2492 -0.0061 0.054 Uiso 1 1 calc R . .
C16 C -0.0136(2) 0.2420(7) 0.0704(4) 0.046(2) Uani 1 1 d . . .
H16 H -0.0319 0.2634 0.0680 0.055 Uiso 1 1 calc R . .
C17 C 0.01371(19) 0.2201(8) 0.1193(4) 0.046(2) Uani 1 1 d . . .
C18 C 0.04038(17) 0.1912(6) 0.1200(3) 0.034(2) Uani 1 1 d . . .
C19 C 0.11410(18) 0.2327(6) 0.2425(3) 0.034(2) Uani 1 1 d . . .
C20 C 0.1275(2) 0.2845(7) 0.2905(3) 0.046(2) Uani 1 1 d . . .
H20 H 0.1494 0.2948 0.3117 0.055 Uiso 1 1 calc R . .
C21 C 0.1081(2) 0.3207(8) 0.3067(4) 0.049(2) Uani 1 1 d . . .
H21 H 0.1171 0.3544 0.3385 0.059 Uiso 1 1 calc R . .
C22 C 0.0755(2) 0.3058(8) 0.2751(4) 0.049(2) Uani 1 1 d . . .
H22 H 0.0629 0.3315 0.2859 0.059 Uiso 1 1 calc R . .
C23 C 0.0608(2) 0.2535(7) 0.2274(3) 0.043(2) Uani 1 1 d . . .
C24 C 0.08123(19) 0.2185(7) 0.2125(3) 0.035(2) Uani 1 1 d . . .
C25 C 0.0117(3) 0.0930(11) 0.2005(5) 0.114(4) Uani 1 1 d U . .
H25A H -0.0088 0.0679 0.1730 0.172 Uiso 1 1 calc R . .
H25B H 0.0126 0.0965 0.2324 0.172 Uiso 1 1 calc R . .
H25C H 0.0280 0.0473 0.2050 0.172 Uiso 1 1 calc R . .
C73 C 0.17056(18) 0.8272(7) 0.1202(3) 0.038(2) Uani 1 1 d . . .
H73 H 0.1672 0.8683 0.1414 0.045 Uiso 1 1 calc R . .
C26 C -0.0092(3) 0.3141(16) 0.1853(5) 0.140(6) Uani 1 1 d U . .
H26A H -0.0273 0.3261 0.1504 0.209 Uiso 1 1 calc R . .
H26B H 0.0018 0.3776 0.2003 0.209 Uiso 1 1 calc R . .
H26C H -0.0163 0.2865 0.2061 0.209 Uiso 1 1 calc R . .
C27 C 0.14457(19) 0.0562(7) 0.2348(3) 0.037(2) Uani 1 1 d . . .
C28 C 0.1700(2) 0.0062(7) 0.2371(3) 0.042(2) Uani 1 1 d . . .
H28 H 0.1829 0.0428 0.2297 0.050 Uiso 1 1 calc R . .
C29 C 0.1763(2) -0.0973(7) 0.2505(4) 0.049(2) Uani 1 1 d . . .
H29 H 0.1938 -0.1287 0.2535 0.059 Uiso 1 1 calc R . .
C30 C 0.1566(3) -0.1529(8) 0.2592(4) 0.064(3) Uani 1 1 d . . .
H30 H 0.1605 -0.2223 0.2674 0.077 Uiso 1 1 calc R . .
C31 C 0.1307(3) -0.1047(8) 0.2556(5) 0.065(3) Uani 1 1 d . . .
H31 H 0.1170 -0.1428 0.2605 0.078 Uiso 1 1 calc R . .
C32 C 0.1252(2) 0.0012(7) 0.2447(4) 0.047(2) Uani 1 1 d . . .
H32 H 0.1087 0.0337 0.2442 0.057 Uiso 1 1 calc R . .
C33 C 0.17666(18) 0.2485(7) 0.2686(3) 0.036(2) Uani 1 1 d . . .
C72 C 0.17188(19) 0.7195(6) 0.1266(3) 0.038(2) Uani 1 1 d . . .
H72 H 0.1685 0.6901 0.1507 0.046 Uiso 1 1 calc R . .
C34 C 0.20080(19) 0.1964(8) 0.3116(3) 0.048(2) Uani 1 1 d . . .
H34 H 0.1992 0.1259 0.3146 0.057 Uiso 1 1 calc R . .
C35 C 0.2276(2) 0.2501(11) 0.3506(4) 0.069(3) Uani 1 1 d . . .
H35 H 0.2437 0.2142 0.3795 0.083 Uiso 1 1 calc R . .
C36 C 0.2309(2) 0.3524(11) 0.3479(4) 0.066(3) Uani 1 1 d . . .
H36 H 0.2491 0.3859 0.3742 0.080 Uiso 1 1 calc R . .
C69 C 0.2580(2) 0.5787(7) 0.2583(4) 0.045(2) Uani 1 1 d . . .
H69 H 0.2703 0.6344 0.2782 0.054 Uiso 1 1 calc R . .
C37 C 0.2071(3) 0.4066(8) 0.3059(4) 0.060(3) Uani 1 1 d . . .
H37 H 0.2088 0.4775 0.3044 0.072 Uiso 1 1 calc R . .
C38 C 0.1799(2) 0.3544(7) 0.2648(4) 0.048(2) Uani 1 1 d . . .
H38 H 0.1642 0.3903 0.2355 0.058 Uiso 1 1 calc R . .
C39 C 0.05899(19) 0.4693(6) -0.0305(4) 0.037(2) Uani 1 1 d . . .
C40 C 0.0478(2) 0.4305(8) -0.0035(5) 0.067(3) Uani 1 1 d . . .
H40 H 0.0622 0.4061 0.0301 0.080 Uiso 1 1 calc R . .
C41 C 0.0146(3) 0.4256(8) -0.0249(6) 0.086(5) Uani 1 1 d . . .
H41 H 0.0076 0.4009 -0.0046 0.103 Uiso 1 1 calc R . .
C42 C -0.0069(3) 0.4562(10) -0.0740(6) 0.076(4) Uani 1 1 d . . .
H42 H -0.0286 0.4503 -0.0881 0.091 Uiso 1 1 calc R . .
C43 C 0.0032(3) 0.4958(11) -0.1032(6) 0.091(4) Uani 1 1 d . . .
H43 H -0.0116 0.5166 -0.1374 0.110 Uiso 1 1 calc R . .
C44 C 0.0364(2) 0.5052(10) -0.0813(4) 0.074(4) Uani 1 1 d . . .
H44 H 0.0432 0.5353 -0.1008 0.089 Uiso 1 1 calc R . .
C45 C 0.10169(18) 0.6190(7) -0.0208(4) 0.039(2) Uani 1 1 d . . .
C46 C 0.09901(18) 0.6953(7) 0.0084(3) 0.037(2) Uani 1 1 d . . .
H46 H 0.0988 0.6778 0.0374 0.045 Uiso 1 1 calc R . .
C47 C 0.09665(19) 0.7969(7) -0.0062(4) 0.041(2) Uani 1 1 d . . .
H47 H 0.0945 0.8476 0.0128 0.049 Uiso 1 1 calc R . .
C48 C 0.0975(2) 0.8238(7) -0.0482(4) 0.047(2) Uani 1 1 d . . .
H48 H 0.0961 0.8924 -0.0577 0.057 Uiso 1 1 calc R . .
C49 C 0.1004(2) 0.7485(7) -0.0764(4) 0.052(3) Uani 1 1 d . . .
H49 H 0.1010 0.7667 -0.1050 0.062 Uiso 1 1 calc R . .
C50 C 0.1025(2) 0.6481(7) -0.0634(4) 0.047(2) Uani 1 1 d . . .
H50 H 0.1044 0.5984 -0.0831 0.056 Uiso 1 1 calc R . .
C51 C 0.10626(19) 0.4164(6) -0.0521(3) 0.038(2) Uani 1 1 d . . .
C52 C 0.0825(2) 0.3593(8) -0.0938(4) 0.054(3) Uani 1 1 d . . .
H52 H 0.0626 0.3521 -0.0991 0.065 Uiso 1 1 calc R . .
C53 C 0.0891(3) 0.3124(10) -0.1280(4) 0.072(3) Uani 1 1 d . . .
H53 H 0.0736 0.2718 -0.1553 0.086 Uiso 1 1 calc R . .
C54 C 0.1178(3) 0.3258(9) -0.1213(4) 0.062(3) Uani 1 1 d . . .
H54 H 0.1212 0.2969 -0.1454 0.075 Uiso 1 1 calc R . .
C55 C 0.1420(2) 0.3807(7) -0.0803(4) 0.044(2) Uani 1 1 d . . .
C56 C 0.1357(2) 0.4226(6) -0.0454(3) 0.036(2) Uani 1 1 d . . .
C57 C 0.20517(18) 0.4815(6) 0.0813(3) 0.0322(19) Uani 1 1 d . . .
C58 C 0.23802(19) 0.4674(6) 0.1125(3) 0.038(2) Uani 1 1 d . . .
H58 H 0.2490 0.4816 0.1480 0.046 Uiso 1 1 calc R . .
C59 C 0.2547(2) 0.4330(7) 0.0922(4) 0.051(3) Uani 1 1 d . . .
H59 H 0.2767 0.4245 0.1140 0.061 Uiso 1 1 calc R . .
C60 C 0.2387(2) 0.4107(7) 0.0389(4) 0.048(2) Uani 1 1 d . . .
H60 H 0.2503 0.3860 0.0260 0.058 Uiso 1 1 calc R . .
C61 C 0.2062(2) 0.4243(6) 0.0048(4) 0.038(2) Uani 1 1 d . . .
C62 C 0.18964(19) 0.4604(6) 0.0274(3) 0.034(2) Uani 1 1 d . . .
C63 C 0.1850(3) 0.5141(10) -0.1008(5) 0.089(4) Uani 1 1 d . . .
H63A H 0.1802 0.5751 -0.0889 0.134 Uiso 1 1 calc R . .
H63B H 0.1698 0.5066 -0.1377 0.134 Uiso 1 1 calc R . .
H63C H 0.2060 0.5193 -0.0934 0.134 Uiso 1 1 calc R . .
C64 C 0.1958(3) 0.2820(9) -0.0815(5) 0.076(4) Uani 1 1 d . . .
H64A H 0.2185 0.2837 -0.0645 0.114 Uiso 1 1 calc R . .
H64B H 0.1857 0.2768 -0.1186 0.114 Uiso 1 1 calc R . .
H64C H 0.1901 0.2238 -0.0693 0.114 Uiso 1 1 calc R . .
C70 C 0.23250(19) 0.5930(7) 0.2065(3) 0.039(2) Uani 1 1 d . . .
H70 H 0.2284 0.6581 0.1916 0.046 Uiso 1 1 calc R . .
C66 C 0.22075(19) 0.4123(7) 0.2001(4) 0.042(2) Uani 1 1 d . . .
H66 H 0.2084 0.3561 0.1809 0.051 Uiso 1 1 calc R . .
C76 C 0.18175(18) 0.7016(7) 0.0594(3) 0.039(2) Uani 1 1 d . . .
H76 H 0.1857 0.6605 0.0390 0.047 Uiso 1 1 calc R . .
C65 C 0.21323(18) 0.5111(6) 0.1769(3) 0.034(2) Uani 1 1 d . . .
C75 C 0.1793(2) 0.8083(7) 0.0526(4) 0.046(2) Uani 1 1 d . . .
H75 H 0.1811 0.8378 0.0270 0.055 Uiso 1 1 calc R . .
C67 C 0.2461(2) 0.3990(7) 0.2509(4) 0.047(3) Uani 1 1 d . . .
H67 H 0.2508 0.3339 0.2659 0.057 Uiso 1 1 calc R . .
C71 C 0.17823(17) 0.6578(6) 0.0968(3) 0.0291(19) Uani 1 1 d . . .
C68 C 0.2647(2) 0.4820(9) 0.2800(4) 0.054(3) Uani 1 1 d . . .
H68 H 0.2819 0.4723 0.3143 0.065 Uiso 1 1 calc R . .
C74 C 0.17398(19) 0.8719(7) 0.0843(4) 0.042(2) Uani 1 1 d . . .
H74 H 0.1729 0.9429 0.0803 0.051 Uiso 1 1 calc R . .
N1 N 0.09276(15) 0.3427(6) 0.1367(2) 0.0328(17) Uani 1 1 d . . .
N2 N 0.15125(16) 0.3167(6) 0.0566(3) 0.0329(17) Uani 1 1 d . . .
O1 O 0.07603(16) 0.3853(4) 0.1395(2) 0.0405(15) Uani 1 1 d . . .
O2 O 0.15965(13) 0.2667(4) 0.0396(3) 0.0401(15) Uani 1 1 d . . .
O3 O 0.06929(12) 0.1635(4) 0.1664(2) 0.0345(13) Uani 1 1 d . . .
O4 O 0.15757(12) 0.4824(4) -0.0027(2) 0.0333(13) Uani 1 1 d . . .
Si1 Si 0.01815(6) 0.2208(3) 0.18365(11) 0.0614(9) Uani 1 1 d U . .
Si2 Si 0.18267(7) 0.4002(2) -0.06643(11) 0.0490(7) Uani 1 1 d . . .
P1 P 0.07742(5) 0.12927(16) 0.08485(8) 0.0296(5) Uani 1 1 d . . .
P2 P 0.13856(5) 0.19247(17) 0.21814(8) 0.0321(5) Uani 1 1 d . . .
P3 P 0.10133(5) 0.48269(17) -0.00390(9) 0.0334(5) Uani 1 1 d . . .
P4 P 0.18186(5) 0.51969(16) 0.10749(8) 0.0305(5) Uani 1 1 d . . .
Br1 Br 0.15736(2) 0.13049(8) 0.12807(4) 0.0558(3) Uani 1 1 d . . .
Br2 Br 0.11733(3) 0.54648(9) 0.11876(5) 0.0692(3) Uani 1 1 d . . .
Re1 Re 0.119126(7) 0.25668(2) 0.130651(13) 0.02879(10) Uani 1 1 d . . .
Re2 Re 0.136189(7) 0.40859(2) 0.082438(13) 0.02888(10) Uani 1 1 d . . .
D1 D 0.1634 0.3344 0.1613 0.043 Uiso 1 1 d . . .
D2 D 0.1045 0.3274 0.0657 0.043 Uiso 1 1 d . . .
C77 C 0.2275(3) 0.1825(9) 0.1082(5) 0.081(4) Uani 1 1 d . . .
H77A H 0.2208 0.2500 0.0924 0.098 Uiso 1 1 calc R . .
H77B H 0.2138 0.1630 0.1197 0.098 Uiso 1 1 calc R . .
Cl1 Cl 0.22241(9) 0.0929(3) 0.06040(17) 0.1023(12) Uani 1 1 d . . .
Cl2 Cl 0.26613(7) 0.1891(2) 0.16149(13) 0.0813(9) Uani 1 1 d . . .
C78 C 0.1007(8) 0.5606(18) 0.2316(9) 0.105(11) Uani 0.50 1 d P . .
H78A H 0.0985 0.4895 0.2384 0.126 Uiso 0.50 1 calc PR . .
H78B H 0.0968 0.5622 0.1969 0.126 Uiso 0.50 1 calc PR . .
Cl3 Cl 0.1366(2) 0.5880(5) 0.2704(3) 0.091(2) Uani 0.50 1 d P . .
Cl4 Cl 0.0712(2) 0.6232(7) 0.2273(3) 0.110(3) Uani 0.50 1 d P . .
C79 C 0.0000 0.391(3) -0.2500 0.164(14) Uiso 0.50 2 d SPG . .
H79 H -0.0034 0.4567 -0.2420 0.197 Uiso 0.25 1 calc PR . .
C80 C 0.0069(8) 0.378(3) -0.2874(10) 0.164(14) Uiso 0.25 1 d PG . .
H80 H 0.0082 0.4353 -0.3044 0.197 Uiso 0.25 1 calc PR . .
C81 C 0.0120(11) 0.281(4) -0.2994(18) 0.164(14) Uiso 0.25 1 d PG . .
H81 H 0.0167 0.2719 -0.3244 0.197 Uiso 0.25 1 calc PR . .
C82 C 0.0102(14) 0.195(3) -0.274(3) 0.164(14) Uiso 0.25 1 d PG . .
H82 H 0.0136 0.1300 -0.2820 0.197 Uiso 0.25 1 calc PR . .
C83 C 0.0033(16) 0.208(3) -0.237(3) 0.164(14) Uiso 0.25 1 d PG . .
H83 H 0.0020 0.1513 -0.2195 0.197 Uiso 0.25 1 calc PR . .
C84 C -0.0018(10) 0.306(4) -0.2246(14) 0.164(14) Uiso 0.25 1 d PG . .
H84 H -0.0065 0.3147 -0.1995 0.197 Uiso 0.25 1 calc PR . .
Cl5A Cl 0.2002(6) 0.855(2) -0.0574(10) 0.193(5) Uiso 0.25 1 d PD A 1
Cl6A Cl 0.1422(6) 0.970(2) -0.1162(11) 0.193(5) Uiso 0.25 1 d PD A 1
C85A C 0.1824(10) 0.976(3) -0.062(3) 0.193(5) Uiso 0.25 1 d PD A 1
H85A H 0.1833 0.9894 -0.0299 0.231 Uiso 0.25 1 calc PR A 1
H85B H 0.1936 1.0308 -0.0664 0.231 Uiso 0.25 1 calc PR A 1
Cl5B Cl 0.1669(5) 0.943(2) -0.0853(12) 0.193(5) Uiso 0.25 1 d PD B 2
Cl6B Cl 0.1014(5) 1.005(2) -0.1522(10) 0.193(5) Uiso 0.25 1 d PD B 2
C85B C 0.1383(8) 1.034(5) -0.093(2) 0.193(5) Uiso 0.25 1 d PD B 2
H85C H 0.1450 1.1030 -0.0941 0.231 Uiso 0.25 1 calc PR B 2
H85D H 0.1361 1.0294 -0.0636 0.231 Uiso 0.25 1 calc PR B 2

loop_
_atom_site_aniso_label
_atom_site_aniso_U_11
_atom_site_aniso_U_22
_atom_site_aniso_U_33
_atom_site_aniso_U_23
_atom_site_aniso_U_13
_atom_site_aniso_U_12
C1 0.023(4) 0.038(5) 0.035(5) -0.002(4) 0.015(4) 0.002(3)
C2 0.045(6) 0.046(5) 0.040(6) -0.015(4) 0.027(5) -0.009(4)
C3 0.055(6) 0.061(6) 0.052(7) -0.010(5) 0.040(6) -0.009(5)
C4 0.053(6) 0.060(6) 0.036(6) -0.011(5) 0.024(5) 0.002(5)
C5 0.026(5) 0.064(6) 0.039(6) -0.019(5) 0.011(4) -0.008(4)
C6 0.035(5) 0.046(5) 0.042(6) -0.007(4) 0.024(5) -0.009(4)
C7 0.027(5) 0.037(5) 0.026(5) -0.008(4) 0.009(4) -0.006(4)
C8 0.045(6) 0.036(5) 0.046(6) -0.004(4) 0.027(5) -0.002(4)
C9 0.043(6) 0.036(5) 0.059(6) -0.004(4) 0.030(5) 0.001(4)
C10 0.051(6) 0.044(5) 0.057(7) -0.004(5) 0.033(6) -0.011(5)
C11 0.035(5) 0.053(6) 0.056(6) 0.003(5) 0.029(5) -0.011(4)
C12 0.033(5) 0.052(6) 0.056(6) -0.005(5) 0.029(5) -0.001(4)
C13 0.017(4) 0.036(5) 0.027(5) -0.005(4) 0.010(4) -0.006(3)
C14 0.025(5) 0.042(5) 0.040(5) -0.006(4) 0.017(4) -0.005(4)
C15 0.024(5) 0.072(7) 0.035(5) 0.000(5) 0.014(4) -0.004(4)
C16 0.024(5) 0.066(6) 0.044(6) 0.001(5) 0.017(5) 0.004(4)
C17 0.020(5) 0.079(7) 0.040(6) -0.009(5) 0.016(4) -0.007(4)
C18 0.015(4) 0.044(5) 0.035(5) -0.004(4) 0.007(4) -0.002(3)
C19 0.020(4) 0.053(6) 0.023(5) 0.004(4) 0.008(4) 0.004(4)
C20 0.025(5) 0.076(7) 0.031(5) -0.006(5) 0.013(4) -0.002(4)
C21 0.040(6) 0.070(7) 0.041(6) -0.018(5) 0.025(5) -0.011(5)
C22 0.035(5) 0.069(7) 0.056(7) -0.006(5) 0.033(5) 0.006(5)
C23 0.027(5) 0.070(6) 0.032(5) 0.001(5) 0.017(4) 0.007(4)
C24 0.028(5) 0.046(5) 0.032(5) 0.002(4) 0.016(4) -0.001(4)
C25 0.103(10) 0.184(7) 0.041(7) -0.011(8) 0.031(7) -0.090(8)
C73 0.023(4) 0.040(5) 0.043(6) -0.009(4) 0.014(4) -0.001(4)
C26 0.063(8) 0.306(14) 0.054(8) 0.013(11) 0.036(7) 0.089(10)
C27 0.025(5) 0.042(5) 0.032(5) 0.000(4) 0.009(4) 0.003(4)
C28 0.029(5) 0.057(6) 0.030(5) 0.006(4) 0.011(4) 0.004(4)
C29 0.042(6) 0.053(6) 0.052(6) 0.014(5) 0.027(5) 0.016(5)
C30 0.059(7) 0.052(6) 0.072(8) 0.016(6) 0.029(6) 0.015(5)
C31 0.060(7) 0.064(7) 0.080(9) 0.022(6) 0.044(7) 0.001(6)
C32 0.038(5) 0.053(6) 0.049(6) 0.004(5) 0.023(5) 0.001(4)
C33 0.023(4) 0.053(6) 0.028(5) -0.016(4) 0.012(4) -0.006(4)
C72 0.032(5) 0.036(5) 0.038(5) -0.004(4) 0.014(4) 0.004(4)
C34 0.025(5) 0.063(6) 0.040(6) -0.015(5) 0.009(5) -0.003(4)
C35 0.036(6) 0.112(11) 0.039(6) -0.015(7) 0.009(5) 0.007(6)
C36 0.032(6) 0.112(10) 0.043(7) -0.034(7) 0.014(6) -0.021(6)
C69 0.032(5) 0.053(6) 0.037(6) -0.004(5) 0.011(5) 0.001(4)
C37 0.063(7) 0.070(7) 0.062(8) -0.033(6) 0.044(7) -0.032(6)
C38 0.036(5) 0.054(6) 0.045(6) -0.020(5) 0.017(5) -0.014(4)
C39 0.031(5) 0.037(5) 0.046(6) -0.005(4) 0.024(5) -0.001(4)
C40 0.043(6) 0.056(7) 0.090(9) 0.017(6) 0.030(6) 0.014(5)
C41 0.047(7) 0.058(7) 0.160(15) 0.025(8) 0.063(9) 0.009(6)
C42 0.028(6) 0.085(9) 0.102(11) -0.001(8) 0.028(7) 0.000(6)
C43 0.032(7) 0.109(11) 0.095(11) -0.021(8) 0.012(7) -0.003(7)
C44 0.032(6) 0.110(10) 0.063(8) -0.018(7) 0.015(6) -0.005(6)
C45 0.014(4) 0.050(5) 0.041(6) 0.004(4) 0.008(4) 0.008(4)
C46 0.024(4) 0.044(5) 0.038(5) -0.001(4) 0.014(4) 0.010(4)
C47 0.027(5) 0.045(5) 0.044(6) -0.001(4) 0.015(4) 0.008(4)
C48 0.038(5) 0.043(6) 0.054(6) 0.010(5) 0.022(5) 0.010(4)
C49 0.055(6) 0.056(6) 0.043(6) 0.010(5) 0.026(5) 0.012(5)
C50 0.047(6) 0.052(6) 0.041(6) 0.015(5) 0.023(5) 0.013(5)
C51 0.028(5) 0.045(5) 0.034(5) 0.002(4) 0.014(4) 0.010(4)
C52 0.037(6) 0.069(7) 0.041(6) -0.008(5) 0.013(5) 0.004(5)
C53 0.055(7) 0.104(10) 0.041(7) -0.027(6) 0.018(6) -0.003(7)
C54 0.076(8) 0.080(8) 0.039(6) -0.011(6) 0.037(6) 0.013(6)
C55 0.045(6) 0.056(6) 0.033(5) 0.007(5) 0.023(5) 0.017(5)
C56 0.031(5) 0.044(5) 0.026(5) 0.005(4) 0.011(4) 0.009(4)
C57 0.029(5) 0.030(4) 0.041(5) 0.006(4) 0.022(4) 0.006(3)
C58 0.031(5) 0.039(5) 0.040(5) -0.001(4) 0.016(4) -0.003(4)
C59 0.021(5) 0.062(6) 0.069(8) 0.013(5) 0.024(5) 0.008(4)
C60 0.043(6) 0.052(6) 0.063(7) 0.012(5) 0.039(6) 0.017(4)
C61 0.040(5) 0.034(5) 0.049(6) 0.010(4) 0.030(5) 0.010(4)
C62 0.036(5) 0.025(4) 0.042(5) 0.011(4) 0.022(4) 0.007(4)
C63 0.087(9) 0.102(10) 0.095(10) 0.038(8) 0.062(9) 0.023(8)
C64 0.064(8) 0.096(9) 0.073(8) 0.002(7) 0.041(7) 0.033(7)
C70 0.026(5) 0.049(5) 0.036(5) 0.007(4) 0.015(4) 0.002(4)
C66 0.022(5) 0.048(6) 0.046(6) 0.006(4) 0.012(4) 0.004(4)
C76 0.024(5) 0.047(5) 0.034(5) 0.003(4) 0.009(4) 0.005(4)
C65 0.020(4) 0.047(5) 0.038(5) -0.002(4) 0.018(4) -0.001(4)
C75 0.033(5) 0.049(6) 0.049(6) 0.009(5) 0.019(5) -0.001(4)
C67 0.036(5) 0.052(6) 0.051(6) 0.028(5) 0.023(5) 0.011(4)
C71 0.016(4) 0.032(4) 0.028(5) 0.009(4) 0.005(4) 0.007(3)
C68 0.025(5) 0.092(8) 0.033(6) 0.013(6) 0.008(5) 0.016(5)
C74 0.024(5) 0.040(5) 0.045(6) -0.005(5) 0.008(4) 0.003(4)
N1 0.013(3) 0.057(5) 0.017(4) -0.004(3) 0.001(3) -0.009(3)
N2 0.027(4) 0.039(4) 0.023(4) -0.002(3) 0.008(3) -0.018(3)
O1 0.052(4) 0.033(3) 0.033(4) -0.003(3) 0.021(3) 0.006(3)
O2 0.032(3) 0.026(3) 0.064(5) 0.006(3) 0.028(3) 0.009(2)
O3 0.023(3) 0.047(3) 0.027(3) -0.007(3) 0.010(3) 0.000(2)
O4 0.027(3) 0.038(3) 0.034(3) 0.003(3) 0.016(3) 0.010(2)
Si1 0.0257(14) 0.123(3) 0.0376(16) -0.0059(16) 0.0193(13) -0.0036(15)
Si2 0.0553(17) 0.0600(17) 0.0446(16) 0.0139(13) 0.0358(15) 0.0215(13)
P1 0.0182(10) 0.0378(12) 0.0300(12) -0.0045(10) 0.0116(10) -0.0014(9)
P2 0.0184(10) 0.0426(13) 0.0303(12) -0.0031(10) 0.0104(10) -0.0007(9)
P3 0.0245(11) 0.0401(12) 0.0291(13) -0.0032(10) 0.0110(10) 0.0028(9)
P4 0.0237(11) 0.0320(11) 0.0296(12) -0.0001(9) 0.0110(10) 0.0015(9)
Br1 0.0445(6) 0.0590(6) 0.0630(7) 0.0015(5) 0.0293(6) 0.0026(5)
Br2 0.0745(8) 0.0607(7) 0.0855(9) -0.0066(6) 0.0526(7) -0.0044(6)
Re1 0.01686(16) 0.03628(19) 0.0312(2) -0.00586(15) 0.01214(15) -0.00313(13)
Re2 0.02382(18) 0.03286(19) 0.02872(19) -0.00245(14) 0.01387(15) 0.00092(13)
C77 0.074(8) 0.072(8) 0.112(11) 0.001(7) 0.060(8) -0.003(7)
Cl1 0.087(3) 0.087(2) 0.121(3) -0.017(2) 0.051(2) -0.0050(19)
Cl2 0.071(2) 0.078(2) 0.092(2) 0.0189(18) 0.0439(19) 0.0114(16)
C78 0.20(3) 0.058(15) 0.044(15) 0.025(12) 0.06(2) -0.009(19)
Cl3 0.121(6) 0.069(4) 0.086(5) -0.019(4) 0.060(5) -0.024(4)
Cl4 0.100(6) 0.169(8) 0.051(4) -0.025(4) 0.036(4) -0.025(5)

loop_
_atom_type_symbol
_atom_type_description
_atom_type_scat_dispersion_real
_atom_type_scat_dispersion_imag
_atom_type_scat_source
C C 0.0033 0.0016 'International Tables Vol C Tables 4.2.6.8 and 6.1.1.4'
H H 0.0000 0.0000 'International Tables Vol C Tables 4.2.6.8 and 6.1.1.4'
N N 0.0061 0.0033 'International Tables Vol C Tables 4.2.6.8 and 6.1.1.4'
O O 0.0106 0.0060 'International Tables Vol C Tables 4.2.6.8 and 6.1.1.4'
Si Si 0.0817 0.0704 'International Tables Vol C Tables 4.2.6.8 and 6.1.1.4'
P P 0.1023 0.0942 'International Tables Vol C Tables 4.2.6.8 and 6.1.1.4'
Re Re -1.0185 7.2310 'International Tables Vol C Tables 4.2.6.8 and 6.1.1.4'
Cl Cl 0.1484 0.1585 'International Tables Vol C Tables 4.2.6.8 and 6.1.1.4'
Br Br -0.2901 2.4595 'International Tables Vol C Tables 4.2.6.8 and 6.1.1.4'

loop_
_geom_angle_atom_site_label_1
_geom_angle_atom_site_label_2
_geom_angle_atom_site_label_3
_geom_angle
C2 C1 C6 117.8(8)
C2 C1 P1 121.3(6)
C6 C1 P1 120.8(6)
C3 C2 C1 120.5(8)
C3 C2 H2 119.7
C1 C2 H2 119.7
C2 C3 C4 120.8(9)
C2 C3 H3 119.6
C4 C3 H3 119.6
C5 C4 C3 119.5(9)
C5 C4 H4 120.2
C3 C4 H4 120.2
C4 C5 C6 120.2(8)
C4 C5 H5 119.9
C6 C5 H5 119.9
C5 C6 C1 121.1(8)
C5 C6 H6 119.5
C1 C6 H6 119.5
C12 C7 C8 117.5(8)
C12 C7 P1 123.6(7)
C8 C7 P1 118.6(6)
C9 C8 C7 120.1(8)
C9 C8 H8 119.9
C7 C8 H8 119.9
C10 C9 C8 121.0(9)
C10 C9 H9 119.5
C8 C9 H9 119.5
C9 C10 C11 119.8(9)
C9 C10 H10 120.1
C11 C10 H10 120.1
C10 C11 C12 119.7(8)
C10 C11 H11 120.1
C12 C11 H11 120.1
C7 C12 C11 121.6(8)
C7 C12 H12 119.2
C11 C12 H12 119.2
C14 C13 C18 116.7(7)
C14 C13 P1 126.1(6)
C18 C13 P1 117.2(6)
C15 C14 C13 120.4(8)
C15 C14 H14 119.8
C13 C14 H14 119.8
C16 C15 C14 121.0(8)
C16 C15 H15 119.5
C14 C15 H15 119.5
C15 C16 C17 121.3(8)
C15 C16 H16 119.3
C17 C16 H16 119.3
C18 C17 C16 116.2(8)
C18 C17 Si1 116.3(7)
C16 C17 Si1 127.5(7)
C17 C18 C13 124.2(7)
C17 C18 O3 122.3(8)
C13 C18 O3 113.2(7)
C24 C19 C20 117.3(8)
C24 C19 P2 121.0(6)
C20 C19 P2 121.6(6)
C21 C20 C19 120.7(8)
C21 C20 H20 119.7
C19 C20 H20 119.7
C22 C21 C20 119.7(8)
C22 C21 H21 120.1
C20 C21 H21 120.1
C21 C22 C23 122.3(8)
C21 C22 H22 118.9
C23 C22 H22 118.9
C22 C23 C24 116.2(8)
C22 C23 Si1 126.8(6)
C24 C23 Si1 117.0(7)
C19 C24 O3 115.1(7)
C19 C24 C23 123.9(8)
O3 C24 C23 121.0(7)
Si1 C25 H25A 109.5
Si1 C25 H25B 109.5
H25A C25 H25B 109.5
Si1 C25 H25C 109.5
H25A C25 H25C 109.5
H25B C25 H25C 109.5
C74 C73 C72 121.8(9)
C74 C73 H73 119.1
C72 C73 H73 119.1
Si1 C26 H26A 109.5
Si1 C26 H26B 109.5
H26A C26 H26B 109.5
Si1 C26 H26C 109.5
H26A C26 H26C 109.5
H26B C26 H26C 109.5
C32 C27 C28 119.3(8)
C32 C27 P2 122.7(7)
C28 C27 P2 118.0(7)
C29 C28 C27 121.1(9)
C29 C28 H28 119.5
C27 C28 H28 119.5
C30 C29 C28 119.7(9)
C30 C29 H29 120.2
C28 C29 H29 120.2
C29 C30 C31 119.8(9)
C29 C30 H30 120.1
C31 C30 H30 120.1
C30 C31 C32 120.5(10)
C30 C31 H31 119.8
C32 C31 H31 119.8
C27 C32 C31 119.5(9)
C27 C32 H32 120.2
C31 C32 H32 120.2
C34 C33 C38 118.9(8)
C34 C33 P2 124.8(7)
C38 C33 P2 116.0(7)
C71 C72 C73 119.5(8)
C71 C72 H72 120.2
C73 C72 H72 120.2
C33 C34 C35 119.6(10)
C33 C34 H34 120.2
C35 C34 H34 120.2
C36 C35 C34 122.2(11)
C36 C35 H35 118.9
C34 C35 H35 118.9
C35 C36 C37 119.5(10)
C35 C36 H36 120.2
C37 C36 H36 120.2
C68 C69 C70 119.9(9)
C68 C69 H69 120.1
C70 C69 H69 120.1
C36 C37 C38 119.9(10)
C36 C37 H37 120.0
C38 C37 H37 120.0
C33 C38 C37 119.7(10)
C33 C38 H38 120.1
C37 C38 H38 120.1
C40 C39 C44 117.1(9)
C40 C39 P3 123.5(8)
C44 C39 P3 119.3(7)
C39 C40 C41 121.8(11)
C39 C40 H40 119.1
C41 C40 H40 119.1
C42 C41 C40 120.9(12)
C42 C41 H41 119.6
C40 C41 H41 119.6
C43 C42 C41 119.7(11)
C43 C42 H42 120.1
C41 C42 H42 120.1
C42 C43 C44 119.7(13)
C42 C43 H43 120.1
C44 C43 H43 120.1
C39 C44 C43 120.7(12)
C39 C44 H44 119.6
C43 C44 H44 119.6
C50 C45 C46 118.6(8)
C50 C45 P3 122.6(7)
C46 C45 P3 118.7(7)
C47 C46 C45 119.6(9)
C47 C46 H46 120.2
C45 C46 H46 120.2
C48 C47 C46 120.8(9)
C48 C47 H47 119.6
C46 C47 H47 119.6
C47 C48 C49 119.2(9)
C47 C48 H48 120.4
C49 C48 H48 120.4
C50 C49 C48 121.3(10)
C50 C49 H49 119.3
C48 C49 H49 119.3
C49 C50 C45 120.5(10)
C49 C50 H50 119.7
C45 C50 H50 119.7
C56 C51 C52 118.2(8)
C56 C51 P3 117.8(7)
C52 C51 P3 124.0(7)
C51 C52 C53 118.9(9)
C51 C52 H52 120.6
C53 C52 H52 120.6
C54 C53 C52 120.5(10)
C54 C53 H53 119.7
C52 C53 H53 119.7
C53 C54 C55 122.2(9)
C53 C54 H54 118.9
C55 C54 H54 118.9
C54 C55 C56 116.6(9)
C54 C55 Si2 125.6(7)
C56 C55 Si2 117.8(7)
C51 C56 O4 113.3(7)
C51 C56 C55 123.4(8)
O4 C56 C55 123.1(8)
C58 C57 C62 116.9(7)
C58 C57 P4 123.0(7)
C62 C57 P4 120.0(6)
C59 C58 C57 121.9(9)
C59 C58 H58 119.1
C57 C58 H58 119.1
C58 C59 C60 120.1(8)
C58 C59 H59 119.9
C60 C59 H59 119.9
C61 C60 C59 121.9(8)
C61 C60 H60 119.0
C59 C60 H60 119.0
C60 C61 C62 116.2(8)
C60 C61 Si2 125.7(7)
C62 C61 Si2 118.1(6)
O4 C62 C57 115.2(7)
O4 C62 C61 121.7(8)
C57 C62 C61 122.9(7)
Si2 C63 H63A 109.5
Si2 C63 H63B 109.5
H63A C63 H63B 109.5
Si2 C63 H63C 109.5
H63A C63 H63C 109.5
H63B C63 H63C 109.5
Si2 C64 H64A 109.5
Si2 C64 H64B 109.5
H64A C64 H64B 109.5
Si2 C64 H64C 109.5
H64A C64 H64C 109.5
H64B C64 H64C 109.5
C65 C70 C69 120.7(8)
C65 C70 H70 119.7
C69 C70 H70 119.7
C67 C66 C65 120.5(8)
C67 C66 H66 119.7
C65 C66 H66 119.7
C71 C76 C75 119.5(8)
C71 C76 H76 120.3
C75 C76 H76 120.3
C70 C65 C66 118.2(8)
C70 C65 P4 123.8(7)
C66 C65 P4 117.5(6)
C76 C75 C74 120.9(9)
C76 C75 H75 119.6
C74 C75 H75 119.6
C66 C67 C68 120.3(9)
C66 C67 H67 119.8
C68 C67 H67 119.8
C76 C71 C72 119.9(8)
C76 C71 P4 120.9(7)
C72 C71 P4 119.3(6)
C69 C68 C67 120.4(9)
C69 C68 H68 119.8
C67 C68 H68 119.8
C73 C74 C75 118.4(9)
C73 C74 H74 120.8
C75 C74 H74 120.8
O1 N1 Re1 173.9(7)
O2 N2 Re2 176.4(7)
C24 O3 C18 121.3(6)
C62 O4 C56 122.5(6)
C25 Si1 C23 108.8(6)
C25 Si1 C26 109.5(8)
C23 Si1 C26 114.4(6)
C25 Si1 C17 111.2(5)
C23 Si1 C17 100.2(4)
C26 Si1 C17 112.4(5)
C64 Si2 C61 111.0(5)
C64 Si2 C55 109.6(5)
C61 Si2 C55 101.0(4)
C64 Si2 C63 112.2(6)
C61 Si2 C63 109.8(5)
C55 Si2 C63 112.8(5)
C13 P1 C1 104.7(4)
C13 P1 C7 101.3(4)
C1 P1 C7 98.7(4)
C13 P1 Re1 109.4(3)
C1 P1 Re1 112.8(3)
C7 P1 Re1 127.4(3)
C27 P2 C33 102.6(4)
C27 P2 C19 101.9(4)
C33 P2 C19 99.7(4)
C27 P2 Re1 122.9(3)
C33 P2 Re1 112.9(3)
C19 P2 Re1 113.8(3)
C39 P3 C51 104.1(4)
C39 P3 C45 99.1(4)
C51 P3 C45 101.2(4)
C39 P3 Re2 114.1(3)
C51 P3 Re2 110.8(3)
C45 P3 Re2 125.0(3)
C71 P4 C65 102.0(4)
C71 P4 C57 102.3(4)
C65 P4 C57 98.5(4)
C71 P4 Re2 122.9(2)
C65 P4 Re2 112.5(3)
C57 P4 Re2 115.1(3)
N1 Re1 P1 91.9(2)
N1 Re1 P2 87.9(2)
P1 Re1 P2 95.36(7)
N1 Re1 Br1 176.1(2)
P1 Re1 Br1 88.21(5)
P2 Re1 Br1 88.19(6)
N1 Re1 Re2 94.4(2)
P1 Re1 Re2 125.63(5)
P2 Re1 Re2 138.75(5)
Br1 Re1 Re2 88.69(3)
N1 Re1 D1 108
P1 Re1 D1 160
P2 Re1 D1 90
Br1 Re1 D1 72
Re2 Re1 D1 50
N1 Re1 D2 86
P1 Re1 D2 91
P2 Re1 D2 172
Br1 Re1 D2 98
Re2 Re1 D2 36
D1 Re1 D2 86
N2 Re2 P3 90.3(2)
N2 Re2 P4 88.64(19)
P3 Re2 P4 95.25(7)
N2 Re2 Br2 176.34(19)
P3 Re2 Br2 88.94(6)
P4 Re2 Br2 87.85(6)
N2 Re2 Re1 95.3(2)
P3 Re2 Re1 126.58(5)
P4 Re2 Re1 137.85(5)
Br2 Re2 Re1 87.99(3)
N2 Re2 D2 91
P3 Re2 D2 86
P4 Re2 D2 179
Br2 Re2 D2 93
Re1 Re2 D2 41
D1 Re2 D2 88
Cl2 C77 Cl1 112.7(7)
Cl2 C77 H77A 109.1
Cl1 C77 H77A 109.1
Cl2 C77 H77B 109.1
Cl1 C77 H77B 109.1
H77A C77 H77B 107.8
Cl3 C78 Cl4 124.4(17)
Cl3 C78 H78A 106.2
Cl4 C78 H78A 106.2
Cl3 C78 H78B 106.2
Cl4 C78 H78B 106.2
H78A C78 H78B 106.4
C80 C79 C84 120.0
C80 C79 H79 120.0
C84 C79 H79 120.0
C79 C80 C81 120.0
C79 C80 H80 120.0
C81 C80 H80 120.0
C80 C81 C82 120.0
C80 C81 H81 120.0
C82 C81 H81 120.0
C83 C82 C81 120.0
C83 C82 H82 120.0
C81 C82 H82 120.0
C82 C83 C84 120.0
C82 C83 H83 120.0
C84 C83 H83 120.0
C83 C84 C79 120.0
C83 C84 H84 120.0
C79 C84 H84 120.0
Cl6A C85A Cl5A 107.1(6)
Cl6A C85A H85A 110.3
Cl5A C85A H85A 110.3
Cl6A C85A H85B 110.3
Cl5A C85A H85B 110.3
H85A C85A H85B 108.6
Cl5B C85B Cl6B 107.8(6)
Cl5B C85B H85C 110.1
Cl6B C85B H85C 110.1
Cl5B C85B H85D 110.1
Cl6B C85B H85D 110.1
H85C C85B H85D 108.5

loop_
_geom_bond_atom_site_label_1
_geom_bond_atom_site_label_2
_geom_bond_distance
C1 C2 1.392(11)
C1 C6 1.408(11)
C1 P1 1.833(9)
C2 C3 1.371(12)
C2 H2 0.9300
C3 C4 1.393(13)
C3 H3 0.9300
C4 C5 1.365(13)
C4 H4 0.9300
C5 C6 1.378(12)
C5 H5 0.9300
C6 H6 0.9300
C7 C12 1.382(11)
C7 C8 1.384(11)
C7 P1 1.840(8)
C8 C9 1.389(12)
C8 H8 0.9300
C9 C10 1.359(12)
C9 H9 0.9300
C10 C11 1.358(12)
C10 H10 0.9300
C11 C12 1.386(13)
C11 H11 0.9300
C12 H12 0.9300
C13 C14 1.391(11)
C13 C18 1.392(11)
C13 P1 1.824(8)
C14 C15 1.378(11)
C14 H14 0.9300
C15 C16 1.365(12)
C15 H15 0.9300
C16 C17 1.392(12)
C16 H16 0.9300
C17 C18 1.387(11)
C17 Si1 1.869(10)
C18 O3 1.408(9)
C19 C24 1.391(11)
C19 C20 1.409(12)
C19 P2 1.843(8)
C20 C21 1.408(12)
C20 H20 0.9300
C21 C22 1.382(12)
C21 H21 0.9300
C22 C23 1.401(12)
C22 H22 0.9300
C23 C24 1.416(12)
C23 Si1 1.846(9)
C24 O3 1.394(10)
C25 Si1 1.826(13)
C25 H25A 0.9600
C25 H25B 0.9600
C25 H25C 0.9600
C73 C74 1.345(12)
C73 C72 1.412(12)
C73 H73 0.9300
C26 Si1 1.862(13)
C26 H26A 0.9600
C26 H26B 0.9600
C26 H26C 0.9600
C27 C32 1.376(12)
C27 C28 1.406(11)
C27 P2 1.825(9)
C28 C29 1.393(12)
C28 H28 0.9300
C29 C30 1.373(14)
C29 H29 0.9300
C30 C31 1.400(14)
C30 H30 0.9300
C31 C32 1.410(13)
C31 H31 0.9300
C32 H32 0.9300
C33 C34 1.380(12)
C33 C38 1.400(12)
C33 P2 1.822(8)
C72 C71 1.387(11)
C72 H72 0.9300
C34 C35 1.398(13)
C34 H34 0.9300
C35 C36 1.351(15)
C35 H35 0.9300
C36 C37 1.372(16)
C36 H36 0.9300
C69 C68 1.376(13)
C69 C70 1.399(12)
C69 H69 0.9300
C37 C38 1.421(13)
C37 H37 0.9300
C38 H38 0.9300
C39 C40 1.337(13)
C39 C44 1.409(14)
C39 P3 1.823(8)
C40 C41 1.424(14)
C40 H40 0.9300
C41 C42 1.341(17)
C41 H41 0.9300
C42 C43 1.358(17)
C42 H42 0.9300
C43 C44 1.422(14)
C43 H43 0.9300
C44 H44 0.9300
C45 C50 1.386(12)
C45 C46 1.396(12)
C45 P3 1.852(9)
C46 C47 1.381(12)
C46 H46 0.9300
C47 C48 1.365(13)
C47 H47 0.9300
C48 C49 1.371(13)
C48 H48 0.9300
C49 C50 1.354(12)
C49 H49 0.9300
C50 H50 0.9300
C51 C56 1.384(12)
C51 C52 1.388(12)
C51 P3 1.852(9)
C52 C53 1.408(14)
C52 H52 0.9300
C53 C54 1.359(14)
C53 H53 0.9300
C54 C55 1.372(14)
C54 H54 0.9300
C55 C56 1.390(12)
C55 Si2 1.869(10)
C56 O4 1.393(10)
C57 C58 1.391(11)
C57 C62 1.415(12)
C57 P4 1.828(8)
C58 C59 1.375(12)
C58 H58 0.9300
C59 C60 1.401(14)
C59 H59 0.9300
C60 C61 1.385(12)
C60 H60 0.9300
C61 C62 1.431(11)
C61 Si2 1.851(10)
C62 O4 1.376(9)
C63 Si2 1.862(11)
C63 H63A 0.9600
C63 H63B 0.9600
C63 H63C 0.9600
C64 Si2 1.835(10)
C64 H64A 0.9600
C64 H64B 0.9600
C64 H64C 0.9600
C70 C65 1.389(11)
C70 H70 0.9300
C66 C67 1.375(13)
C66 C65 1.417(11)
C66 H66 0.9300
C76 C71 1.382(11)
C76 C75 1.400(12)
C76 H76 0.9300
C65 P4 1.823(9)
C75 C74 1.414(13)
C75 H75 0.9300
C67 C68 1.383(14)
C67 H67 0.9300
C71 P4 1.819(8)
C68 H68 0.9300
C74 H74 0.9300
N1 O1 1.053(8)
N1 Re1 1.828(8)
N2 O2 1.059(8)
N2 Re2 1.823(9)
P1 Re1 2.423(2)
P2 Re1 2.447(2)
P3 Re2 2.428(2)
P4 Re2 2.455(2)
Br1 Re1 2.5701(11)
Br2 Re2 2.5634(12)
Re1 Re2 2.8792(5)
Re1 D1 2.14
Re1 D2 1.94
Re2 D1 2.24
Re2 D2 1.74
C77 Cl2 1.717(12)
C77 Cl1 1.784(13)
C77 H77A 0.9700
C77 H77B 0.9700
C78 Cl3 1.56(3)
C78 Cl4 1.64(3)
C78 H78A 0.9700
C78 H78B 0.9700
C79 C80 1.3901
C79 C84 1.3899
C79 H79 0.9300
C80 C81 1.3900
C80 H80 0.9300
C81 C82 1.3900
C81 H81 0.9300
C82 C83 1.3800
C82 H82 0.9300
C83 C84 1.3900
C83 H83 0.9300
C84 H84 0.9300
Cl5A C85A 1.778(5)
Cl6A C85A 1.778(5)
C85A H85A 0.9700
C85A H85B 0.9700
Cl5B C85B 1.779(5)
Cl6B C85B 1.780(5)
C85B H85C 0.9700
C85B H85D 0.9700
